data_7017617
loop_
_publ_author_name
'Rojas, Rene S.'
'Cabrera, Alan R.'
'Peoples, Brian C.'
'Spannhoff, Kirsten'
'Valderrama, Mauricio'
'Fr\"ohlich, Roland'
'Kehr, Gerald'
'Erker, Gerhard'

_publ_section_title
;
 Synthesis of [(\p-cyano-P-nacnac)Cp] and [(\p-cyano-nacnac)Cp]-zirconium
 complexes, and their remote activation for ethylene polymerization.
;
_journal_issue 4
_journal_name_full 'Dalton transactions (Cambridge, England : 2003)'
_journal_page_first 1243
_journal_page_last 1251
_journal_paper_doi 10.1039/c1dt11261a
_journal_volume 41
_journal_year 2012
_chemical_formula_sum 'C18 H17 N3'
_chemical_formula_weight 275.35
_chemical_name_systematic
;
?
;
_space_group_IT_number 2
_symmetry_cell_setting triclinic
_symmetry_space_group_name_Hall '-P 1'
_symmetry_space_group_name_H-M 'P -1'
_atom_sites_solution_hydrogens 'at N1 from difmap, others geom'
_atom_sites_solution_primary direct
_atom_sites_solution_secondary difmap
_audit_creation_method SHELXL-97
_cell_angle_alpha 90.974(1)
_cell_angle_beta 109.646(1)
_cell_angle_gamma 110.002(1)
_cell_formula_units_Z 4
_cell_length_a 11.3372(2)
_cell_length_b 11.4394(2)
_cell_length_c 13.2279(3)
_cell_measurement_reflns_used 3525
_cell_measurement_temperature 223(2)
_cell_measurement_theta_max 27.88
_cell_measurement_theta_min 4.08
_cell_volume 1501.23(5)
_computing_cell_refinement 'Collect (Nonius B.V., 1998)'
_computing_data_collection 'Collect (Nonius B.V., 1998)'
_computing_data_reduction 'Denzo-SMN (Otwinowski & Minor, 2003)'
_computing_molecular_graphics 'XP (BrukerAXS, 2000)'
_computing_publication_material 'SHELXL-97 (Sheldrick, 1997)'
_computing_structure_refinement 'SHELXL-97 (Sheldrick, 1997)'
_computing_structure_solution 'SHELXS-97 (Sheldrick, 1990)'
_diffrn_ambient_temperature 223(2)
_diffrn_measured_fraction_theta_full 0.964
_diffrn_measured_fraction_theta_max 0.964
_diffrn_measurement_device_type 'Nonius KappaCCD APEXII'
_diffrn_measurement_method '\w and \f scans'
_diffrn_radiation_monochromator 'Montel mirror'
_diffrn_radiation_source 'rotating anode Nonius FR591'
_diffrn_radiation_type MoK\a
_diffrn_radiation_wavelength 0.71073
_diffrn_reflns_av_R_equivalents 0.045
_diffrn_reflns_av_sigmaI/netI 0.0413
_diffrn_reflns_limit_h_max 14
_diffrn_reflns_limit_h_min -14
_diffrn_reflns_limit_k_max 14
_diffrn_reflns_limit_k_min -14
_diffrn_reflns_limit_l_max 17
_diffrn_reflns_limit_l_min -15
_diffrn_reflns_number 13598
_diffrn_reflns_theta_full 27.92
_diffrn_reflns_theta_max 27.92
_diffrn_reflns_theta_min 4.12
_exptl_absorpt_coefficient_mu 0.074
_exptl_absorpt_correction_T_max 0.9876
_exptl_absorpt_correction_T_min 0.9768
_exptl_absorpt_correction_type multi-scan
_exptl_absorpt_process_details 'Denzo (otwinowski, Borek, Majewski & Minor, 2003)'
_exptl_crystal_colour colourless
_exptl_crystal_density_diffrn 1.218
_exptl_crystal_density_method 'not measured'
_exptl_crystal_description block
_exptl_crystal_F_000 584
_exptl_crystal_size_max 0.32
_exptl_crystal_size_mid 0.19
_exptl_crystal_size_min 0.17
_refine_diff_density_max 0.278
_refine_diff_density_min -0.216
_refine_diff_density_rms 0.040
_refine_ls_extinction_method none
_refine_ls_goodness_of_fit_ref 1.063
_refine_ls_hydrogen_treatment mixed
_refine_ls_matrix_type full
_refine_ls_number_parameters 389
_refine_ls_number_reflns 6933
_refine_ls_number_restraints 0
_refine_ls_restrained_S_all 1.063
_refine_ls_R_factor_all 0.0799
_refine_ls_R_factor_gt 0.0634
_refine_ls_shift/su_max 0.001
_refine_ls_shift/su_mean 0.000
_refine_ls_structure_factor_coef Fsqd
_refine_ls_weighting_details 'calc w=1/[\s^2^(Fo^2^)+(0.0312P)^2^+1.0059P] where P=(Fo^2^+2Fc^2^)/3'
_refine_ls_weighting_scheme calc
_refine_ls_wR_factor_gt 0.1341
_refine_ls_wR_factor_ref 0.1492
_reflns_number_gt 5590
_reflns_number_total 6933
_reflns_threshold_expression >2sigma(I)
_cod_data_source_file c1dt11261a.txt
_cod_data_source_block erk5943
_cod_original_sg_symbol_H-M P-1
_cod_database_code 7017617

loop_
_symmetry_equiv_pos_as_xyz
'x, y, z'
'-x, -y, -z'

loop_
_atom_site_label
_atom_site_type_symbol
_atom_site_fract_x
_atom_site_fract_y
_atom_site_fract_z
_atom_site_U_iso_or_equiv
_atom_site_adp_type
_atom_site_occupancy
_atom_site_symmetry_multiplicity
_atom_site_calc_flag
_atom_site_refinement_flags
N1A N 0.59445(15) 0.50541(15) 0.33557(14) 0.0387(4) Uani 1 1 d .
H1A H 0.541(2) 0.423(2) 0.3301(18) 0.046 Uiso 1 1 d .
C2A C 0.53791(17) 0.58227(16) 0.35508(14) 0.0341(4) Uani 1 1 d .
C3A C 0.41053(17) 0.53048(16) 0.36461(14) 0.0328(4) Uani 1 1 d .
C4A C 0.33176(17) 0.39813(16) 0.35029(14) 0.0333(4) Uani 1 1 d .
N5A N 0.38067(15) 0.31679(13) 0.32864(13) 0.0375(3) Uani 1 1 d .
C6A C 0.6073(2) 0.72242(17) 0.37025(18) 0.0446(5) Uani 1 1 d .
H6AA H 0.7028 0.7434 0.3862 0.067 Uiso 1 1 calc R
H6AB H 0.5949 0.7606 0.4300 0.067 Uiso 1 1 calc R
H6AC H 0.5692 0.7539 0.3043 0.067 Uiso 1 1 calc R
C7A C 0.35480(18) 0.61582(17) 0.39104(16) 0.0384(4) Uani 1 1 d .
N8A N 0.31001(19) 0.68417(17) 0.41275(18) 0.0560(5) Uani 1 1 d .
C9A C 0.19772(19) 0.36096(19) 0.36345(18) 0.0442(4) Uani 1 1 d .
H9AA H 0.1330 0.3753 0.3001 0.066 Uiso 1 1 calc R
H9AB H 0.2072 0.4111 0.4276 0.066 Uiso 1 1 calc R
H9AC H 0.1664 0.2726 0.3711 0.066 Uiso 1 1 calc R
C11A C 0.71762(17) 0.53650(17) 0.31749(15) 0.0359(4) Uani 1 1 d .
C12A C 0.80420(19) 0.47748(18) 0.37087(16) 0.0402(4) Uani 1 1 d .
H12A H 0.7838 0.4245 0.4211 0.048 Uiso 1 1 calc R
C13A C 0.9209(2) 0.4967(2) 0.35002(19) 0.0501(5) Uani 1 1 d .
H13A H 0.9792 0.4561 0.3858 0.060 Uiso 1 1 calc R
C14A C 0.9518(2) 0.5749(2) 0.27707(18) 0.0539(6) Uani 1 1 d .
H14A H 1.0311 0.5880 0.2632 0.065 Uiso 1 1 calc R
C15A C 0.8657(2) 0.6339(2) 0.22445(19) 0.0569(6) Uani 1 1 d .
H15A H 0.8869 0.6876 0.1749 0.068 Uiso 1 1 calc R
C16A C 0.7481(2) 0.6147(2) 0.24376(17) 0.0487(5) Uani 1 1 d .
H16A H 0.6895 0.6546 0.2070 0.058 Uiso 1 1 calc R
C21A C 0.30976(19) 0.18410(16) 0.30687(16) 0.0375(4) Uani 1 1 d .
C22A C 0.1848(2) 0.12681(19) 0.22508(18) 0.0487(5) Uani 1 1 d .
H22A H 0.1407 0.1759 0.1837 0.058 Uiso 1 1 calc R
C23A C 0.1249(3) -0.0037(2) 0.2044(2) 0.0608(6) Uani 1 1 d .
H23A H 0.0395 -0.0426 0.1495 0.073 Uiso 1 1 calc R
C24A C 0.1894(3) -0.0763(2) 0.2635(2) 0.0647(7) Uani 1 1 d .
H24A H 0.1483 -0.1645 0.2490 0.078 Uiso 1 1 calc R
C25A C 0.3138(3) -0.0197(2) 0.3439(2) 0.0608(6) Uani 1 1 d .
H25A H 0.3579 -0.0694 0.3844 0.073 Uiso 1 1 calc R
C26A C 0.3748(2) 0.11013(18) 0.36569(19) 0.0468(5) Uani 1 1 d .
H26A H 0.4604 0.1483 0.4204 0.056 Uiso 1 1 calc R
N1B N 0.58415(17) 0.01165(15) 0.20918(13) 0.0416(4) Uani 1 1 d .
H1B H 0.541(2) -0.069(2) 0.1892(19) 0.050 Uiso 1 1 d .
C2B C 0.51474(19) 0.07704(17) 0.15291(15) 0.0373(4) Uani 1 1 d .
C3B C 0.38678(18) 0.01388(16) 0.07298(15) 0.0359(4) Uani 1 1 d .
C4B C 0.31891(18) -0.12127(17) 0.04772(15) 0.0366(4) Uani 1 1 d .
N5B N 0.38135(16) -0.19118(14) 0.10040(13) 0.0393(4) Uani 1 1 d .
C6B C 0.5744(2) 0.21815(17) 0.17208(17) 0.0452(5) Uani 1 1 d .
H6BA H 0.5378 0.2500 0.2181 0.068 Uiso 1 1 calc R
H6BB H 0.5523 0.2495 0.1032 0.068 Uiso 1 1 calc R
H6BC H 0.6715 0.2462 0.2073 0.068 Uiso 1 1 calc R
C7B C 0.3189(2) 0.08945(18) 0.01339(16) 0.0427(4) Uani 1 1 d .
N8B N 0.2647(2) 0.15045(18) -0.03507(16) 0.0605(5) Uani 1 1 d .
C9B C 0.1814(2) -0.17296(19) -0.04054(17) 0.0466(5) Uani 1 1 d .
H9BA H 0.1603 -0.2602 -0.0665 0.070 Uiso 1 1 calc R
H9BB H 0.1805 -0.1244 -0.1000 0.070 Uiso 1 1 calc R
H9BC H 0.1148 -0.1676 -0.0119 0.070 Uiso 1 1 calc R
C11B C 0.71056(18) 0.05924(16) 0.29678(15) 0.0365(4) Uani 1 1 d .
C12B C 0.8125(2) 0.02034(18) 0.29383(16) 0.0415(4) Uani 1 1 d .
H12B H 0.7982 -0.0356 0.2342 0.050 Uiso 1 1 calc R
C13B C 0.9356(2) 0.0642(2) 0.37907(18) 0.0496(5) Uani 1 1 d .
H13B H 1.0052 0.0384 0.3770 0.060 Uiso 1 1 calc R
C14B C 0.9570(2) 0.1458(2) 0.46729(18) 0.0503(5) Uani 1 1 d .
H14B H 1.0413 0.1765 0.5244 0.060 Uiso 1 1 calc R
C15B C 0.8547(2) 0.1818(2) 0.47119(17) 0.0491(5) Uani 1 1 d .
H15B H 0.8686 0.2361 0.5318 0.059 Uiso 1 1 calc R
C16B C 0.7313(2) 0.13864(19) 0.38658(16) 0.0449(4) Uani 1 1 d .
H16B H 0.6614 0.1632 0.3899 0.054 Uiso 1 1 calc R
C21B C 0.32357(19) -0.32413(17) 0.08723(15) 0.0372(4) Uani 1 1 d .
C22B C 0.2021(2) -0.38851(19) 0.09917(17) 0.0446(4) Uani 1 1 d .
H22B H 0.1520 -0.3440 0.1134 0.054 Uiso 1 1 calc R
C23B C 0.1543(2) -0.5188(2) 0.09006(18) 0.0533(5) Uani 1 1 d .
H23B H 0.0718 -0.5621 0.0982 0.064 Uiso 1 1 calc R
C24B C 0.2265(3) -0.58502(19) 0.06932(17) 0.0562(6) Uani 1 1 d .
H24B H 0.1925 -0.6734 0.0615 0.067 Uiso 1 1 calc R
C25B C 0.3491(3) -0.5213(2) 0.06011(18) 0.0556(6) Uani 1 1 d .
H25B H 0.3997 -0.5662 0.0475 0.067 Uiso 1 1 calc R
C26B C 0.3978(2) -0.39149(19) 0.06935(16) 0.0445(4) Uani 1 1 d .
H26B H 0.4817 -0.3485 0.0635 0.053 Uiso 1 1 calc R

loop_
_atom_site_aniso_label
_atom_site_aniso_U_11
_atom_site_aniso_U_22
_atom_site_aniso_U_33
_atom_site_aniso_U_23
_atom_site_aniso_U_13
_atom_site_aniso_U_12
N1A 0.0306(7) 0.0326(8) 0.0517(9) 0.0072(7) 0.0167(7) 0.0087(6)
C2A 0.0342(9) 0.0306(8) 0.0351(9) 0.0072(7) 0.0109(7) 0.0106(7)
C3A 0.0320(8) 0.0313(8) 0.0364(9) 0.0073(7) 0.0116(7) 0.0139(7)
C4A 0.0318(8) 0.0329(9) 0.0353(9) 0.0081(7) 0.0126(7) 0.0116(7)
N5A 0.0355(8) 0.0279(7) 0.0521(9) 0.0087(6) 0.0201(7) 0.0111(6)
C6A 0.0436(10) 0.0296(9) 0.0542(12) 0.0069(8) 0.0162(9) 0.0075(8)
C7A 0.0348(9) 0.0343(9) 0.0462(10) 0.0082(8) 0.0146(8) 0.0130(7)
N8A 0.0530(11) 0.0452(10) 0.0764(13) 0.0067(9) 0.0246(10) 0.0248(9)
C9A 0.0381(10) 0.0399(10) 0.0573(12) 0.0062(9) 0.0236(9) 0.0116(8)
C11A 0.0283(8) 0.0342(9) 0.0397(9) 0.0007(7) 0.0122(7) 0.0053(7)
C12A 0.0380(9) 0.0376(9) 0.0470(11) 0.0054(8) 0.0175(8) 0.0145(8)
C13A 0.0383(10) 0.0559(13) 0.0571(13) 0.0027(10) 0.0162(9) 0.0204(9)
C14A 0.0335(10) 0.0701(15) 0.0527(12) -0.0011(11) 0.0204(9) 0.0085(10)
C15A 0.0429(11) 0.0725(15) 0.0474(12) 0.0154(11) 0.0199(10) 0.0084(11)
C16A 0.0364(10) 0.0591(13) 0.0459(11) 0.0151(10) 0.0121(9) 0.0146(9)
C21A 0.0401(9) 0.0299(8) 0.0467(10) 0.0074(7) 0.0232(8) 0.0105(7)
C22A 0.0475(11) 0.0398(10) 0.0555(12) 0.0067(9) 0.0212(10) 0.0099(9)
C23A 0.0564(13) 0.0458(12) 0.0678(15) -0.0073(11) 0.0272(12) 0.0001(10)
C24A 0.0818(18) 0.0295(10) 0.0875(19) 0.0037(11) 0.0495(16) 0.0081(11)
C25A 0.0766(17) 0.0354(11) 0.0811(17) 0.0179(11) 0.0385(14) 0.0234(11)
C26A 0.0504(11) 0.0357(10) 0.0600(13) 0.0113(9) 0.0246(10) 0.0181(9)
N1B 0.0411(9) 0.0308(8) 0.0420(9) 0.0019(7) 0.0049(7) 0.0104(7)
C2B 0.0441(10) 0.0319(9) 0.0351(9) 0.0058(7) 0.0136(8) 0.0137(8)
C3B 0.0396(9) 0.0318(9) 0.0364(9) 0.0066(7) 0.0115(7) 0.0156(7)
C4B 0.0372(9) 0.0350(9) 0.0353(9) 0.0068(7) 0.0108(7) 0.0129(7)
N5B 0.0390(8) 0.0297(7) 0.0424(9) 0.0049(6) 0.0079(7) 0.0112(6)
C6B 0.0529(12) 0.0318(9) 0.0440(11) 0.0056(8) 0.0124(9) 0.0126(8)
C7B 0.0484(11) 0.0354(9) 0.0407(10) 0.0027(8) 0.0100(8) 0.0175(8)
N8B 0.0751(13) 0.0479(10) 0.0537(11) 0.0063(9) 0.0062(10) 0.0340(10)
C9B 0.0438(11) 0.0398(10) 0.0449(11) 0.0093(8) 0.0056(9) 0.0123(8)
C11B 0.0365(9) 0.0308(8) 0.0354(9) 0.0069(7) 0.0093(7) 0.0080(7)
C12B 0.0488(11) 0.0392(10) 0.0400(10) 0.0111(8) 0.0176(9) 0.0187(8)
C13B 0.0409(10) 0.0560(13) 0.0568(13) 0.0218(10) 0.0201(10) 0.0208(9)
C14B 0.0383(10) 0.0519(12) 0.0462(11) 0.0129(9) 0.0059(9) 0.0084(9)
C15B 0.0515(12) 0.0443(11) 0.0401(11) 0.0011(9) 0.0099(9) 0.0112(9)
C16B 0.0430(10) 0.0454(11) 0.0433(11) 0.0035(8) 0.0120(9) 0.0167(9)
C21B 0.0390(9) 0.0316(9) 0.0333(9) 0.0053(7) 0.0049(7) 0.0118(7)
C22B 0.0436(10) 0.0407(10) 0.0472(11) 0.0106(8) 0.0137(9) 0.0155(8)
C23B 0.0514(12) 0.0422(11) 0.0498(12) 0.0141(9) 0.0117(10) 0.0040(9)
C24B 0.0823(16) 0.0309(10) 0.0417(11) 0.0078(8) 0.0132(11) 0.0137(10)
C25B 0.0828(17) 0.0436(11) 0.0499(12) 0.0117(9) 0.0247(12) 0.0340(12)
C26B 0.0514(11) 0.0410(10) 0.0441(11) 0.0123(8) 0.0160(9) 0.0217(9)

loop_
_atom_type_symbol
_atom_type_description
_atom_type_scat_dispersion_real
_atom_type_scat_dispersion_imag
_atom_type_scat_source
C C 0.0033 0.0016 'International Tables Vol C Tables 4.2.6.8 and 6.1.1.4'
H H 0.0000 0.0000 'International Tables Vol C Tables 4.2.6.8 and 6.1.1.4'
N N 0.0061 0.0033 'International Tables Vol C Tables 4.2.6.8 and 6.1.1.4'

loop_
_geom_angle_atom_site_label_1
_geom_angle_atom_site_label_2
_geom_angle_atom_site_label_3
_geom_angle
C2A N1A C11A 128.09(16)
C2A N1A H1A 111.7(13)
C11A N1A H1A 120.1(13)
N1A C2A C3A 118.74(16)
N1A C2A C6A 121.61(16)
C3A C2A C6A 119.63(16)
C2A C3A C7A 117.54(16)
C2A C3A C4A 125.49(15)
C7A C3A C4A 116.98(15)
N5A C4A C3A 118.90(15)
N5A C4A C9A 123.31(16)
C3A C4A C9A 117.78(15)
C4A N5A C21A 124.20(15)
C2A C6A H6AA 109.5
C2A C6A H6AB 109.5
H6AA C6A H6AB 109.5
C2A C6A H6AC 109.5
H6AA C6A H6AC 109.5
H6AB C6A H6AC 109.5
N8A C7A C3A 179.7(2)
C4A C9A H9AA 109.5
C4A C9A H9AB 109.5
H9AA C9A H9AB 109.5
C4A C9A H9AC 109.5
H9AA C9A H9AC 109.5
H9AB C9A H9AC 109.5
C16A C11A C12A 119.89(17)
C16A C11A N1A 122.59(17)
C12A C11A N1A 117.34(17)
C11A C12A C13A 119.91(19)
C11A C12A H12A 120.0
C13A C12A H12A 120.0
C14A C13A C12A 120.3(2)
C14A C13A H13A 119.8
C12A C13A H13A 119.8
C13A C14A C15A 119.60(19)
C13A C14A H14A 120.2
C15A C14A H14A 120.2
C14A C15A C16A 120.7(2)
C14A C15A H15A 119.6
C16A C15A H15A 119.6
C11A C16A C15A 119.6(2)
C11A C16A H16A 120.2
C15A C16A H16A 120.2
C22A C21A C26A 119.42(18)
C22A C21A N5A 122.83(18)
C26A C21A N5A 117.58(18)
C21A C22A C23A 119.7(2)
C21A C22A H22A 120.2
C23A C22A H22A 120.2
C24A C23A C22A 120.5(2)
C24A C23A H23A 119.7
C22A C23A H23A 119.7
C25A C24A C23A 119.9(2)
C25A C24A H24A 120.1
C23A C24A H24A 120.1
C24A C25A C26A 120.3(2)
C24A C25A H25A 119.8
C26A C25A H25A 119.8
C25A C26A C21A 120.2(2)
C25A C26A H26A 119.9
C21A C26A H26A 119.9
C2B N1B C11B 127.41(16)
C2B N1B H1B 112.0(15)
C11B N1B H1B 120.5(15)
N1B C2B C3B 119.84(16)
N1B C2B C6B 120.21(17)
C3B C2B C6B 119.93(17)
C2B C3B C7B 117.13(16)
C2B C3B C4B 124.89(16)
C7B C3B C4B 117.98(16)
N5B C4B C3B 118.39(16)
N5B C4B C9B 123.85(17)
C3B C4B C9B 117.73(16)
C4B N5B C21B 123.93(16)
C2B C6B H6BA 109.5
C2B C6B H6BB 109.5
H6BA C6B H6BB 109.5
C2B C6B H6BC 109.5
H6BA C6B H6BC 109.5
H6BB C6B H6BC 109.5
N8B C7B C3B 179.5(2)
C4B C9B H9BA 109.5
C4B C9B H9BB 109.5
H9BA C9B H9BB 109.5
C4B C9B H9BC 109.5
H9BA C9B H9BC 109.5
H9BB C9B H9BC 109.5
C12B C11B C16B 119.70(18)
C12B C11B N1B 118.85(17)
C16B C11B N1B 121.38(18)
C13B C12B C11B 119.69(19)
C13B C12B H12B 120.2
C11B C12B H12B 120.2
C14B C13B C12B 120.4(2)
C14B C13B H13B 119.8
C12B C13B H13B 119.8
C15B C14B C13B 119.75(19)
C15B C14B H14B 120.1
C13B C14B H14B 120.1
C14B C15B C16B 120.4(2)
C14B C15B H15B 119.8
C16B C15B H15B 119.8
C15B C16B C11B 120.04(19)
C15B C16B H16B 120.0
C11B C16B H16B 120.0
C22B C21B C26B 119.06(18)
C22B C21B N5B 123.01(17)
C26B C21B N5B 117.76(17)
C21B C22B C23B 120.0(2)
C21B C22B H22B 120.0
C23B C22B H22B 120.0
C24B C23B C22B 120.6(2)
C24B C23B H23B 119.7
C22B C23B H23B 119.7
C23B C24B C25B 119.7(2)
C23B C24B H24B 120.1
C25B C24B H24B 120.1
C24B C25B C26B 120.1(2)
C24B C25B H25B 119.9
C26B C25B H25B 119.9
C25B C26B C21B 120.5(2)
C25B C26B H26B 119.8
C21B C26B H26B 119.8

loop_
_geom_bond_atom_site_label_1
_geom_bond_atom_site_label_2
_geom_bond_distance
N1A C2A 1.319(2)
N1A C11A 1.422(2)
N1A H1A 0.92(2)
C2A C3A 1.411(2)
C2A C6A 1.500(2)
C3A C7A 1.426(2)
C3A C4A 1.441(2)
C4A N5A 1.306(2)
C4A C9A 1.503(2)
N5A C21A 1.424(2)
C6A H6AA 0.9700
C6A H6AB 0.9700
C6A H6AC 0.9700
C7A N8A 1.146(2)
C9A H9AA 0.9700
C9A H9AB 0.9700
C9A H9AC 0.9700
C11A C16A 1.384(3)
C11A C12A 1.386(3)
C12A C13A 1.387(3)
C12A H12A 0.9400
C13A C14A 1.377(3)
C13A H13A 0.9400
C14A C15A 1.379(3)
C14A H14A 0.9400
C15A C16A 1.386(3)
C15A H15A 0.9400
C16A H16A 0.9400
C21A C22A 1.385(3)
C21A C26A 1.389(3)
C22A C23A 1.390(3)
C22A H22A 0.9400
C23A C24A 1.374(4)
C23A H23A 0.9400
C24A C25A 1.372(4)
C24A H24A 0.9400
C25A C26A 1.384(3)
C25A H25A 0.9400
C26A H26A 0.9400
N1B C2B 1.327(2)
N1B C11B 1.422(2)
N1B H1B 0.87(2)
C2B C3B 1.404(3)
C2B C6B 1.500(2)
C3B C7B 1.425(3)
C3B C4B 1.446(2)
C4B N5B 1.304(2)
C4B C9B 1.505(3)
N5B C21B 1.416(2)
C6B H6BA 0.9700
C6B H6BB 0.9700
C6B H6BC 0.9700
C7B N8B 1.148(3)
C9B H9BA 0.9700
C9B H9BB 0.9700
C9B H9BC 0.9700
C11B C12B 1.385(3)
C11B C16B 1.386(3)
C12B C13B 1.384(3)
C12B H12B 0.9400
C13B C14B 1.382(3)
C13B H13B 0.9400
C14B C15B 1.373(3)
C14B H14B 0.9400
C15B C16B 1.381(3)
C15B H15B 0.9400
C16B H16B 0.9400
C21B C22B 1.386(3)
C21B C26B 1.389(3)
C22B C23B 1.388(3)
C22B H22B 0.9400
C23B C24B 1.374(3)
C23B H23B 0.9400
C24B C25B 1.379(3)
C24B H24B 0.9400
C25B C26B 1.383(3)
C25B H25B 0.9400
C26B H26B 0.9400

loop_
_geom_torsion_atom_site_label_1
_geom_torsion_atom_site_label_2
_geom_torsion_atom_site_label_3
_geom_torsion_atom_site_label_4
_geom_torsion
C11A N1A C2A C3A 176.43(17)
C11A N1A C2A C6A -5.3(3)
N1A C2A C3A C7A 176.96(17)
C6A C2A C3A C7A -1.4(3)
N1A C2A C3A C4A -2.8(3)
C6A C2A C3A C4A 178.88(17)
C2A C3A C4A N5A 1.4(3)
C7A C3A C4A N5A -178.34(17)
C2A C3A C4A C9A -179.82(18)
C7A C3A C4A C9A 0.4(2)
C3A C4A N5A C21A -176.37(17)
C9A C4A N5A C21A 4.9(3)
C2A C3A C7A N8A -118(45)
C4A C3A C7A N8A 62(45)
C2A N1A C11A C16A -49.7(3)
C2A N1A C11A C12A 135.2(2)
C16A C11A C12A C13A -0.2(3)
N1A C11A C12A C13A 175.06(18)
C11A C12A C13A C14A 0.5(3)
C12A C13A C14A C15A -0.2(3)
C13A C14A C15A C16A -0.3(4)
C12A C11A C16A C15A -0.4(3)
N1A C11A C16A C15A -175.4(2)
C14A C15A C16A C11A 0.6(4)
C4A N5A C21A C22A 56.2(3)
C4A N5A C21A C26A -128.7(2)
C26A C21A C22A C23A 1.3(3)
N5A C21A C22A C23A 176.35(19)
C21A C22A C23A C24A -0.8(3)
C22A C23A C24A C25A 0.2(4)
C23A C24A C25A C26A -0.1(4)
C24A C25A C26A C21A 0.6(4)
C22A C21A C26A C25A -1.2(3)
N5A C21A C26A C25A -176.50(19)
C11B N1B C2B C3B -175.97(18)
C11B N1B C2B C6B 5.9(3)
N1B C2B C3B C7B -178.37(18)
C6B C2B C3B C7B -0.3(3)
N1B C2B C3B C4B 2.3(3)
C6B C2B C3B C4B -179.61(18)
C2B C3B C4B N5B -1.9(3)
C7B C3B C4B N5B 178.71(18)
C2B C3B C4B C9B 179.81(18)
C7B C3B C4B C9B 0.5(3)
C3B C4B N5B C21B 176.73(17)
C9B C4B N5B C21B -5.1(3)
C2B C3B C7B N8B 80(35)
C4B C3B C7B N8B -100(35)
C2B N1B C11B C12B -129.7(2)
C2B N1B C11B C16B 53.3(3)
C16B C11B C12B C13B -2.0(3)
N1B C11B C12B C13B -179.08(17)
C11B C12B C13B C14B 0.4(3)
C12B C13B C14B C15B 1.1(3)
C13B C14B C15B C16B -1.2(3)
C14B C15B C16B C11B -0.4(3)
C12B C11B C16B C15B 2.0(3)
N1B C11B C16B C15B 178.99(18)
C4B N5B C21B C22B -54.6(3)
C4B N5B C21B C26B 130.2(2)
C26B C21B C22B C23B -1.9(3)
N5B C21B C22B C23B -177.01(18)
C21B C22B C23B C24B 0.1(3)
C22B C23B C24B C25B 1.6(3)
C23B C24B C25B C26B -1.4(3)
C24B C25B C26B C21B -0.4(3)
C22B C21B C26B C25B 2.1(3)
N5B C21B C26B C25B 177.46(18)
